data_7022074
loop_
_publ_author_name
'Zhang, Weisong'
'Gong, Jingjing'
'Zhang, Lili'
'Yang, Yanan'
'Liu, Yang'
'Zhang, Hengchao'
'Zhang, Guangju'
'Dong, Huan'
'Hu, Hailiang'
'Zhao, Fangfang'
'Kang, Zhenhui'

_publ_section_title
;
 Transition metal-induced self-assembly of small molybdenum clusters.
;
_journal_issue 5
_journal_name_full 'Dalton transactions (Cambridge, England : 2003)'
_journal_page_first 1760
_journal_page_last 1769
_journal_paper_doi 10.1039/c2dt31595e
_journal_volume 42
_journal_year 2013
_chemical_formula_moiety 5(C2N2H8)2(Zn)[Na(H2O)2][NaMo12O24(OH)6(H2PO4)6(PO4)2]11(H2O)
_chemical_formula_sum 'C10 H84 Mo12 N10 Na2 O75 P8 Zn2'
_chemical_formula_weight 3120.63
_chemical_name_systematic
;
?
;
_space_group_IT_number 2
_symmetry_cell_setting triclinic
_symmetry_space_group_name_Hall '-P 1'
_symmetry_space_group_name_H-M 'P -1'
_atom_sites_solution_hydrogens geom
_atom_sites_solution_primary direct
_atom_sites_solution_secondary difmap
_audit_creation_method SHELXL-97
_cell_angle_alpha 90.9500(10)
_cell_angle_beta 92.9970(10)
_cell_angle_gamma 96.0490(10)
_cell_formula_units_Z 2
_cell_length_a 12.3970(6)
_cell_length_b 15.1947(8)
_cell_length_c 20.9508(10)
_cell_measurement_reflns_used 12352
_cell_measurement_temperature 150(2)
_cell_measurement_theta_max 28.278
_cell_measurement_theta_min 2.893
_cell_volume 3918.2(3)
_computing_cell_refinement 'Bruker SAINT'
_computing_data_collection 'Bruker APEX2'
_computing_data_reduction 'Bruker SAINT'
_computing_molecular_graphics 'Bruker SHELXTL'
_computing_publication_material 'Bruker SHELXTL'
_computing_structure_refinement 'SHELXL-97 (Sheldrick, 1997)'
_computing_structure_solution 'SHELXS-97 (Sheldrick, 1990)'
_diffrn_ambient_temperature 150(2)
_diffrn_measured_fraction_theta_full 0.999
_diffrn_measured_fraction_theta_max 0.999
_diffrn_measurement_device_type 'Bruker APEX-II CCD'
_diffrn_measurement_method '\f and \w scans'
_diffrn_radiation_monochromator graphite
_diffrn_radiation_source 'fine-focus sealed tube'
_diffrn_radiation_type MoK\a
_diffrn_radiation_wavelength 0.71073
_diffrn_reflns_av_R_equivalents 0.0310
_diffrn_reflns_av_sigmaI/netI 0.0322
_diffrn_reflns_limit_h_max 14
_diffrn_reflns_limit_h_min -14
_diffrn_reflns_limit_k_max 18
_diffrn_reflns_limit_k_min -18
_diffrn_reflns_limit_l_max 24
_diffrn_reflns_limit_l_min -24
_diffrn_reflns_number 43628
_diffrn_reflns_theta_full 25.02
_diffrn_reflns_theta_max 25.02
_diffrn_reflns_theta_min 1.35
_exptl_absorpt_coefficient_mu 2.758
_exptl_absorpt_correction_T_max 0.6085
_exptl_absorpt_correction_T_min 0.5456
_exptl_absorpt_correction_type multi-scan
_exptl_crystal_colour red
_exptl_crystal_density_diffrn 2.645
_exptl_crystal_density_method 'not measured'
_exptl_crystal_description Block
_exptl_crystal_F_000 3040
_exptl_crystal_size_max 0.25
_exptl_crystal_size_mid 0.20
_exptl_crystal_size_min 0.20
_refine_diff_density_max 4.212
_refine_diff_density_min -1.364
_refine_diff_density_rms 0.179
_refine_ls_extinction_method none
_refine_ls_goodness_of_fit_ref 1.037
_refine_ls_hydrogen_treatment constr
_refine_ls_matrix_type full
_refine_ls_number_parameters 1075
_refine_ls_number_reflns 13812
_refine_ls_number_restraints 156
_refine_ls_restrained_S_all 1.037
_refine_ls_R_factor_all 0.0546
_refine_ls_R_factor_gt 0.0415
_refine_ls_shift/su_max 0.002
_refine_ls_shift/su_mean 0.000
_refine_ls_structure_factor_coef Fsqd
_refine_ls_weighting_details 'calc w=1/[\s^2^(Fo^2^)+(0.0385P)^2^+48.2785P] where P=(Fo^2^+2Fc^2^)/3'
_refine_ls_weighting_scheme calc
_refine_ls_wR_factor_gt 0.0979
_refine_ls_wR_factor_ref 0.1074
_reflns_number_gt 10994
_reflns_number_total 13812
_reflns_threshold_expression >2sigma(I)
_cod_data_source_file c2dt31595e.txt
_cod_data_source_block 8
_cod_original_sg_symbol_H-M P-1
_cod_database_code 7022074

loop_
_symmetry_equiv_pos_as_xyz
'x, y, z'
'-x, -y, -z'

loop_
_atom_site_label
_atom_site_type_symbol
_atom_site_fract_x
_atom_site_fract_y
_atom_site_fract_z
_atom_site_U_iso_or_equiv
_atom_site_adp_type
_atom_site_occupancy
_atom_site_symmetry_multiplicity
_atom_site_calc_flag
_atom_site_refinement_flags
P1 P 0.50502(13) 0.37183(11) 0.15790(8) 0.0090(3) Uani 1 1 d .
P2 P 0.79805(14) 0.22200(12) 0.10682(9) 0.0146(4) Uani 1 1 d .
P3 P 0.56297(15) 0.58756(12) 0.29173(9) 0.0146(4) Uani 1 1 d .
P4 P 0.14188(14) 0.23479(12) 0.10960(9) 0.0143(4) Uani 1 1 d .
P5 P -0.01042(13) 0.13085(11) 0.34428(8) 0.0091(3) Uani 1 1 d .
P6 P -0.32264(15) 0.26175(13) 0.39875(9) 0.0177(4) Uani 1 1 d .
P7 P 0.33706(14) 0.28302(12) 0.39249(9) 0.0145(4) Uani 1 1 d .
P8 P -0.05071(14) -0.08443(12) 0.20587(8) 0.0131(4) Uani 1 1 d .
Mo1 Mo 0.36236(4) 0.25944(4) 0.03045(3) 0.01028(13) Uani 1 1 d .
Mo2 Mo -0.08910(5) 0.23815(4) 0.47791(3) 0.01098(13) Uani 1 1 d .
Mo3 Mo 0.12079(4) 0.24434(4) 0.47359(3) 0.01013(13) Uani 1 1 d .
Mo4 Mo 0.57046(4) 0.25629(4) 0.02620(3) 0.01075(13) Uani 1 1 d .
Mo5 Mo 0.24058(4) 0.07174(4) 0.39493(3) 0.01029(13) Uani 1 1 d .
Mo6 Mo 0.67646(4) 0.56457(4) 0.15285(3) 0.01152(13) Uani 1 1 d .
Mo7 Mo 0.11837(5) -0.05766(4) 0.33699(3) 0.01141(13) Uani 1 1 d .
Mo8 Mo 0.39065(4) 0.56830(4) 0.16255(3) 0.01061(13) Uani 1 1 d .
Mo9 Mo 0.25831(4) 0.44159(4) 0.10757(3) 0.01014(13) Uani 1 1 d .
Mo10 Mo 0.75197(4) 0.43357(4) 0.09381(3) 0.01098(13) Uani 1 1 d .
Mo11 Mo -0.16978(5) -0.06788(4) 0.34398(3) 0.01184(13) Uani 1 1 d .
Mo12 Mo -0.25481(4) 0.05735(4) 0.40196(3) 0.01197(13) Uani 1 1 d .
Zn1 Zn -0.04033(6) 0.12641(5) 0.19740(4) 0.01165(17) Uani 1 1 d .
Zn2 Zn 0.51918(6) 0.37671(5) 0.30606(4) 0.01164(17) Uani 1 1 d .
Na1 Na 0.5000 0.5000 0.0000 0.0045(7) Uani 1 2 d S
Na2 Na 0.0000 0.0000 0.5000 0.0048(7) Uani 1 2 d S
Na3 Na 0.7570(3) 0.7468(2) 0.25056(19) 0.0427(9) Uani 1 1 d .
O1 O 0.4628(4) 0.1887(3) 0.0764(2) 0.0163(10) Uani 1 1 d .
O1W O 0.6059(6) 0.8014(4) 0.1978(3) 0.0475(18) Uani 1 1 d .
O2 O 0.0124(4) 0.1540(3) 0.5047(2) 0.0126(10) Uani 1 1 d .
O2W O 0.9182(5) 0.7039(4) 0.2999(4) 0.0476(18) Uani 1 1 d .
O3 O 0.4758(4) 0.3443(3) -0.0020(2) 0.0125(10) Uani 1 1 d .
O3W O 0.2516(6) 0.4809(5) 0.3238(3) 0.0491(18) Uani 1 1 d .
O4 O 0.0144(4) 0.3125(3) 0.4299(2) 0.0158(10) Uani 1 1 d .
O4W O 0.2252(6) 0.0209(5) 0.1622(3) 0.0493(18) Uani 1 1 d .
O5 O 0.3770(4) 0.5205(3) 0.0752(2) 0.0124(10) Uani 1 1 d .
O5W O 0.0965(6) 0.4822(4) 0.4150(4) 0.0526(19) Uani 1 1 d .
O6 O 0.2059(4) 0.0450(3) 0.3039(2) 0.0155(10) Uani 1 1 d .
O6W O 0.7320(8) 0.0196(5) 0.0172(4) 0.077(3) Uani 1 1 d .
O7 O 0.2959(4) 0.4721(3) 0.1981(2) 0.0161(10) Uani 1 1 d .
O7W O 0.6832(7) 0.9619(6) 0.1451(5) 0.074(3) Uani 1 1 d .
O8 O 0.6483(4) 0.5151(3) 0.0666(2) 0.0127(10) Uani 1 1 d .
O8W O 0.4421(9) 0.0102(5) 0.0643(5) 0.096(4) Uani 1 1 d .
O9 O 0.2281(4) 0.3112(3) 0.4135(2) 0.0150(10) Uani 1 1 d .
O9W O 0.7787(6) 0.4705(4) 0.4753(4) 0.0515(19) Uani 1 1 d .
O10 O 0.1277(3) -0.0134(3) 0.4254(2) 0.0115(10) Uani 1 1 d .
O10W O 0.9180(6) 0.5649(5) 0.3789(4) 0.0551(19) Uani 1 1 d .
O11 O 0.0644(4) 0.2341(4) 0.0500(2) 0.0212(11) Uani 1 1 d .
O11W O 0.0914(9) 0.6361(7) 0.2473(5) 0.092(3) Uani 1 1 d .
O12 O 0.3547(4) 0.0247(3) 0.4150(2) 0.0169(11) Uani 1 1 d .
O12W O 0.3334(11) 0.8661(6) 0.1622(6) 0.130(6) Uani 1 1 d .
O13 O -0.1049(4) 0.2950(3) 0.5460(2) 0.0189(11) Uani 1 1 d .
O13W O 0.2345(13) 0.6625(6) 0.3432(6) 0.155(7) Uani 1 1 d .
O14 O 0.2489(4) 0.2002(3) 0.0904(2) 0.0178(11) Uani 1 1 d .
O15 O -0.3238(4) 0.1686(3) 0.3701(2) 0.0184(11) Uani 1 1 d .
O16 O 0.3218(4) 0.1889(3) 0.3636(2) 0.0148(10) Uani 1 1 d .
O17 O 0.1494(4) 0.4940(3) 0.0859(2) 0.0180(11) Uani 1 1 d .
O18 O 0.0978(3) 0.1571(3) 0.3827(2) 0.0102(9) Uani 1 1 d .
O19 O -0.1481(4) -0.0204(3) 0.4313(2) 0.0126(10) Uani 1 1 d .
O20 O 0.5407(4) 0.6348(3) 0.1336(2) 0.0129(10) Uani 1 1 d .
O21 O -0.2485(4) 0.0284(3) 0.3108(2) 0.0187(11) Uani 1 1 d .
O22 O 0.1986(4) -0.1403(3) 0.3391(3) 0.0236(12) Uani 1 1 d .
O23 O -0.1757(4) 0.1731(3) 0.1671(3) 0.0240(12) Uani 1 1 d .
O24 O 0.6986(4) 0.3567(3) 0.0115(2) 0.0123(10) Uani 1 1 d .
O25 O 0.7511(4) 0.4653(3) 0.1849(2) 0.0156(10) Uani 1 1 d .
O26 O -0.2636(4) -0.1547(3) 0.3515(2) 0.0197(11) Uani 1 1 d .
O27 O 0.5090(4) 0.3203(3) 0.2208(2) 0.0125(10) Uani 1 1 d .
O28 O -0.0144(4) 0.1815(3) 0.2822(2) 0.0128(10) Uani 1 1 d .
O29 O -0.1035(3) 0.1517(3) 0.3860(2) 0.0102(9) Uani 1 1 d .
O30 O 0.0936(4) 0.1737(3) 0.1597(2) 0.0215(11) Uani 1 1 d .
O31 O 0.2634(4) 0.3653(3) 0.0231(2) 0.0132(10) Uani 1 1 d .
O32 O 0.1666(4) 0.3033(3) 0.5400(2) 0.0177(11) Uani 1 1 d .
O33 O 0.4537(4) 0.5953(3) 0.2538(2) 0.0188(11) Uani 1 1 d .
O34 O -0.1427(4) -0.1062(3) 0.2518(2) 0.0182(11) Uani 1 1 d .
O35 O 0.1675(4) 0.3290(3) 0.1392(2) 0.0169(10) Uani 1 1 d .
O36 O 0.0605(4) -0.0812(3) 0.2438(2) 0.0202(11) Uani 1 1 d .
O37 O 0.3153(4) 0.2003(3) -0.0355(2) 0.0177(11) Uani 1 1 d .
O38 O 0.3177(4) 0.6554(3) 0.1590(2) 0.0199(11) Uani 1 1 d .
O39 O 0.6808(4) 0.1944(3) 0.0832(2) 0.0168(11) Uani 1 1 d .
O40 O -0.3712(4) 0.0042(3) 0.4261(3) 0.0219(12) Uani 1 1 d .
O41 O 0.8205(4) 0.3213(3) 0.1212(2) 0.0197(11) Uani 1 1 d .
O42 O 0.8684(4) 0.4834(3) 0.0672(2) 0.0206(11) Uani 1 1 d .
O43 O 0.4163(4) 0.2900(4) 0.4517(2) 0.0223(12) Uani 1 1 d .
O44 O 0.2284(3) 0.1448(3) 0.4806(2) 0.0115(10) Uani 1 1 d .
O45 O -0.0214(4) 0.0306(3) 0.3287(2) 0.0116(10) Uani 1 1 d .
O46 O -0.0563(4) -0.1561(3) 0.1542(2) 0.0188(11) Uani 1 1 d .
O47 O 0.3943(4) 0.3490(3) 0.1219(2) 0.0119(10) Uani 1 1 d .
O48 O 0.5810(4) 0.1960(3) -0.0410(2) 0.0182(11) Uani 1 1 d .
O49 O -0.2126(4) 0.1324(3) 0.4873(2) 0.0148(10) Uani 1 1 d .
O50 O -0.0274(4) -0.1323(3) 0.3637(2) 0.0141(10) Uani 1 1 d .
O51 O 0.7737(4) 0.6483(3) 0.1435(2) 0.0206(11) Uani 1 1 d .
O52 O 0.5647(4) 0.4972(3) 0.3225(2) 0.0219(12) Uani 1 1 d .
O53 O 0.6568(4) 0.6019(3) 0.2459(2) 0.0180(11) Uani 1 1 d .
O54 O 0.5958(3) 0.3464(3) 0.1158(2) 0.0109(9) Uani 1 1 d .
O55 O -0.0645(4) 0.0045(3) 0.1752(2) 0.0187(11) Uani 1 1 d .
O56 O -0.2076(4) 0.2968(3) 0.4232(2) 0.0181(11) Uani 1 1 d .
O57 O 0.5229(3) 0.4723(3) 0.1723(2) 0.0115(10) Uani 1 1 d .
O58 O 0.6404(4) 0.3214(3) 0.3459(3) 0.0240(12) Uani 1 1 d .
O60 O -0.3971(5) 0.2602(5) 0.4557(3) 0.0424(17) Uani 1 1 d .
O62 O 0.5768(4) 0.6595(3) 0.3436(2) 0.0226(12) Uani 1 1 d .
O63 O 0.3783(4) 0.3461(3) 0.3413(2) 0.0221(12) Uani 1 1 d .
O64 O 0.8673(4) 0.1924(4) 0.0525(3) 0.0271(13) Uani 1 1 d .
N1 N -0.0019(9) 0.6232(7) 0.0202(5) 0.076(3) Uani 1 1 d U
H1C H 0.0423 0.6359 -0.0094 0.092 Uiso 1 1 calc R
H1D H -0.0587 0.5862 0.0124 0.092 Uiso 1 1 calc R
N2 N 0.1324(9) 0.7601(7) 0.1599(5) 0.079(3) Uani 1 1 d U
H2C H 0.0860 0.7428 0.1874 0.095 Uiso 1 1 calc R
H2D H 0.1876 0.7971 0.1712 0.095 Uiso 1 1 calc R
N3 N 1.0892(7) 0.3468(5) 0.2611(4) 0.046(2) Uani 1 1 d U
H3C H 1.0849 0.3019 0.2857 0.055 Uiso 1 1 calc R
H3D H 1.1481 0.3615 0.2422 0.055 Uiso 1 1 calc R
N4 N 0.8178(6) 0.4273(5) 0.3017(4) 0.045(2) Uani 1 1 d U
H4C H 0.8285 0.4799 0.2870 0.054 Uiso 1 1 calc R
H4D H 0.7617 0.4125 0.3232 0.054 Uiso 1 1 calc R
N5 N 0.6288(6) 0.1636(5) 0.2346(4) 0.0348(17) Uani 1 1 d U
H5C H 0.6186 0.2038 0.2624 0.042 Uiso 1 1 calc R
H5D H 0.6886 0.1665 0.2153 0.042 Uiso 1 1 calc R
N6 N 0.3721(6) 0.1588(5) 0.2330(4) 0.0344(17) Uani 1 1 d U
H6C H 0.3861 0.1890 0.1995 0.041 Uiso 1 1 calc R
H6D H 0.3140 0.1648 0.2526 0.041 Uiso 1 1 calc R
N7 N 0.6028(5) 0.5751(5) 0.4579(3) 0.0271(15) Uani 1 1 d U
H7C H 0.6549 0.5775 0.4869 0.033 Uiso 1 1 calc R
H7D H 0.6115 0.6036 0.4231 0.033 Uiso 1 1 calc R
N8 N 0.9043(6) 0.9135(5) 0.0377(3) 0.0316(17) Uani 1 1 d U
H8C H 0.8572 0.9046 0.0061 0.038 Uiso 1 1 calc R
H8D H 0.8953 0.8845 0.0723 0.038 Uiso 1 1 calc R
N9 N 0.5565(13) 0.8064(9) 0.4292(6) 0.110(5) Uani 1 1 d U
H9C H 0.6037 0.8103 0.4004 0.132 Uiso 1 1 calc R
H9D H 0.5732 0.7871 0.4664 0.132 Uiso 1 1 calc R
N10 N 0.4167(12) 0.7752(9) 0.3091(8) 0.143(6) Uani 1 1 d U
H10C H 0.4015 0.7279 0.3304 0.172 Uiso 1 1 calc R
H10D H 0.4089 0.7735 0.2681 0.172 Uiso 1 1 calc R
C1 C 0.0191(11) 0.6639(7) 0.0827(5) 0.057(3) Uani 1 1 d U
H1A H -0.0420 0.6956 0.0928 0.068 Uiso 1 1 calc R
H1B H 0.0243 0.6178 0.1139 0.068 Uiso 1 1 calc R
C2 C 0.1161(10) 0.7237(8) 0.0885(5) 0.059(3) Uani 1 1 d U
H2A H 0.1104 0.7724 0.0596 0.070 Uiso 1 1 calc R
H2B H 0.1779 0.6934 0.0775 0.070 Uiso 1 1 calc R
C3 C 0.9909(8) 0.4009(6) 0.2509(5) 0.037(2) Uani 1 1 d U
H3A H 1.0113 0.4620 0.2645 0.045 Uiso 1 1 calc R
H3B H 0.9678 0.3999 0.2059 0.045 Uiso 1 1 calc R
C4 C 0.8980(7) 0.3606(6) 0.2898(5) 0.040(2) Uani 1 1 d U
H4A H 0.8607 0.3093 0.2669 0.048 Uiso 1 1 calc R
H4B H 0.9273 0.3412 0.3304 0.048 Uiso 1 1 calc R
C5 C 0.5449(8) 0.0908(6) 0.2202(5) 0.043(2) Uani 1 1 d U
H5A H 0.5746 0.0354 0.2290 0.052 Uiso 1 1 calc R
H5B H 0.5236 0.0907 0.1750 0.052 Uiso 1 1 calc R
C6 C 0.4487(8) 0.0959(6) 0.2571(5) 0.043(2) Uani 1 1 d U
H6A H 0.4725 0.1129 0.3008 0.051 Uiso 1 1 calc R
H6B H 0.4095 0.0372 0.2578 0.051 Uiso 1 1 calc R
C7 C 0.4977(7) 0.5216(6) 0.4680(4) 0.0291(19) Uani 1 1 d U
H7A H 0.4828 0.4767 0.4344 0.035 Uiso 1 1 calc R
H7B H 0.4394 0.5596 0.4661 0.035 Uiso 1 1 calc R
C8 C 1.0006(7) 0.9784(6) 0.0328(4) 0.033(2) Uani 1 1 d U
H8A H 1.0660 0.9490 0.0390 0.039 Uiso 1 1 calc R
H8B H 1.0015 1.0237 0.0660 0.039 Uiso 1 1 calc R
C9 C 0.4571(12) 0.8303(9) 0.4160(5) 0.071(4) Uani 1 1 d U
H9A H 0.4426 0.8782 0.4445 0.085 Uiso 1 1 calc R
H9B H 0.4022 0.7807 0.4206 0.085 Uiso 1 1 calc R
C10 C 0.4572(12) 0.8617(9) 0.3442(7) 0.079(4) Uani 1 1 d U
H10A H 0.4082 0.9066 0.3365 0.095 Uiso 1 1 calc R
H10B H 0.5295 0.8839 0.3324 0.095 Uiso 1 1 calc R

loop_
_atom_site_aniso_label
_atom_site_aniso_U_11
_atom_site_aniso_U_22
_atom_site_aniso_U_33
_atom_site_aniso_U_23
_atom_site_aniso_U_13
_atom_site_aniso_U_12
P1 0.0079(8) 0.0098(8) 0.0092(8) 0.0031(7) -0.0001(6) 0.0005(6)
P2 0.0128(9) 0.0174(9) 0.0145(9) 0.0022(7) -0.0024(7) 0.0069(7)
P3 0.0195(9) 0.0122(9) 0.0116(9) 0.0025(7) -0.0022(7) -0.0001(7)
P4 0.0134(9) 0.0159(9) 0.0127(9) 0.0025(7) 0.0031(7) -0.0037(7)
P5 0.0080(8) 0.0111(9) 0.0084(8) 0.0024(7) 0.0009(6) 0.0017(6)
P6 0.0158(9) 0.0261(11) 0.0139(9) 0.0050(8) 0.0013(7) 0.0135(8)
P7 0.0113(8) 0.0154(9) 0.0163(10) 0.0007(7) 0.0029(7) -0.0018(7)
P8 0.0173(9) 0.0115(9) 0.0105(9) 0.0010(7) -0.0009(7) 0.0018(7)
Mo1 0.0096(3) 0.0103(3) 0.0107(3) 0.0017(2) -0.0002(2) 0.0004(2)
Mo2 0.0112(3) 0.0127(3) 0.0099(3) 0.0019(2) 0.0009(2) 0.0050(2)
Mo3 0.0095(3) 0.0115(3) 0.0096(3) 0.0018(2) 0.0006(2) 0.0018(2)
Mo4 0.0098(3) 0.0112(3) 0.0116(3) 0.0023(2) -0.0003(2) 0.0028(2)
Mo5 0.0074(3) 0.0131(3) 0.0109(3) 0.0024(2) 0.0012(2) 0.0027(2)
Mo6 0.0098(3) 0.0106(3) 0.0135(3) 0.0025(2) -0.0020(2) -0.0008(2)
Mo7 0.0110(3) 0.0131(3) 0.0108(3) 0.0013(2) 0.0007(2) 0.0040(2)
Mo8 0.0099(3) 0.0120(3) 0.0103(3) 0.0012(2) 0.0003(2) 0.0025(2)
Mo9 0.0076(3) 0.0120(3) 0.0108(3) 0.0019(2) 0.0011(2) 0.0006(2)
Mo10 0.0071(3) 0.0129(3) 0.0130(3) 0.0045(2) 0.0000(2) 0.0012(2)
Mo11 0.0108(3) 0.0131(3) 0.0111(3) 0.0030(2) -0.0008(2) -0.0009(2)
Mo12 0.0071(3) 0.0154(3) 0.0136(3) 0.0057(2) 0.0001(2) 0.0016(2)
Zn1 0.0137(4) 0.0102(4) 0.0110(4) 0.0032(3) -0.0002(3) 0.0011(3)
Zn2 0.0131(4) 0.0106(4) 0.0113(4) 0.0036(3) 0.0006(3) 0.0012(3)
Na1 0.0014(15) 0.0076(17) 0.0045(17) 0.0016(13) -0.0002(12) 0.0005(12)
Na2 0.0026(15) 0.0071(17) 0.0045(17) 0.0015(13) -0.0001(12) -0.0009(12)
Na3 0.038(2) 0.0255(18) 0.061(3) -0.0078(17) -0.0183(18) 0.0007(15)
O1 0.013(2) 0.023(3) 0.013(3) 0.003(2) 0.0023(19) 0.003(2)
O1W 0.055(4) 0.030(4) 0.056(5) -0.010(3) -0.020(3) 0.011(3)
O2 0.011(2) 0.016(2) 0.012(2) 0.0056(19) 0.0019(18) 0.0052(19)
O2W 0.045(4) 0.032(4) 0.066(5) -0.011(3) -0.014(3) 0.013(3)
O3 0.010(2) 0.014(2) 0.013(2) 0.0038(19) 0.0001(18) 0.0029(18)
O3W 0.060(5) 0.044(4) 0.045(4) 0.006(3) 0.013(3) 0.008(3)
O4 0.012(2) 0.024(3) 0.012(3) 0.001(2) 0.0008(19) 0.002(2)
O4W 0.054(4) 0.050(4) 0.045(4) 0.009(3) 0.007(3) 0.010(3)
O5 0.009(2) 0.016(2) 0.012(2) 0.0037(19) 0.0010(18) 0.0011(18)
O5W 0.068(5) 0.031(4) 0.056(5) 0.009(3) -0.014(4) 0.003(3)
O6 0.012(2) 0.016(3) 0.018(3) 0.005(2) 0.0002(19) 0.0011(19)
O6W 0.109(7) 0.034(4) 0.086(7) -0.010(4) -0.037(5) 0.014(4)
O7 0.013(2) 0.010(2) 0.024(3) 0.004(2) -0.002(2) -0.0034(19)
O7W 0.062(5) 0.060(5) 0.105(7) 0.012(5) 0.024(5) 0.019(4)
O8 0.012(2) 0.014(2) 0.012(2) 0.0030(19) -0.0017(18) 0.0019(19)
O8W 0.146(10) 0.032(5) 0.102(8) -0.006(5) -0.056(7) 0.002(5)
O9 0.013(2) 0.014(2) 0.018(3) 0.002(2) 0.0047(19) -0.0003(19)
O9W 0.059(5) 0.034(4) 0.063(5) -0.007(3) -0.016(4) 0.024(3)
O10 0.010(2) 0.014(2) 0.011(2) 0.0048(19) -0.0005(18) 0.0022(18)
O10W 0.063(5) 0.051(5) 0.051(5) -0.009(4) 0.004(4) 0.011(4)
O11 0.016(3) 0.033(3) 0.013(3) 0.000(2) 0.000(2) -0.007(2)
O11W 0.105(8) 0.080(7) 0.099(8) 0.004(6) 0.021(6) 0.033(6)
O12 0.012(2) 0.019(3) 0.021(3) 0.003(2) 0.001(2) 0.009(2)
O12W 0.202(13) 0.045(5) 0.164(11) 0.013(6) 0.144(10) 0.038(7)
O13 0.019(3) 0.023(3) 0.016(3) -0.002(2) 0.002(2) 0.008(2)
O13W 0.296(18) 0.043(6) 0.150(11) 0.034(6) 0.162(12) 0.049(8)
O14 0.019(3) 0.012(2) 0.021(3) 0.004(2) 0.003(2) -0.004(2)
O15 0.014(2) 0.022(3) 0.020(3) 0.006(2) -0.004(2) 0.005(2)
O16 0.013(2) 0.018(3) 0.014(3) 0.004(2) 0.0061(19) -0.0006(19)
O17 0.011(2) 0.022(3) 0.021(3) 0.000(2) 0.000(2) 0.004(2)
O18 0.009(2) 0.011(2) 0.010(2) 0.0018(18) 0.0014(18) 0.0011(18)
O19 0.011(2) 0.014(2) 0.013(2) 0.0036(19) -0.0007(18) 0.0021(18)
O20 0.011(2) 0.012(2) 0.015(3) 0.0004(19) -0.0004(19) -0.0004(18)
O21 0.019(3) 0.017(3) 0.022(3) 0.008(2) 0.006(2) 0.005(2)
O22 0.024(3) 0.023(3) 0.026(3) 0.000(2) 0.002(2) 0.010(2)
O23 0.024(3) 0.025(3) 0.023(3) 0.011(2) -0.005(2) 0.006(2)
O24 0.010(2) 0.017(2) 0.011(2) 0.0025(19) 0.0002(18) 0.0046(19)
O25 0.015(2) 0.010(2) 0.022(3) 0.002(2) 0.004(2) 0.0001(19)
O26 0.016(3) 0.020(3) 0.022(3) 0.002(2) 0.002(2) -0.003(2)
O27 0.013(2) 0.014(2) 0.010(2) 0.0055(19) 0.0001(18) 0.0017(19)
O28 0.012(2) 0.016(2) 0.010(2) 0.0041(19) 0.0014(18) 0.0005(19)
O29 0.006(2) 0.017(2) 0.008(2) 0.0020(19) 0.0004(17) 0.0036(18)
O30 0.022(3) 0.024(3) 0.018(3) 0.005(2) 0.006(2) -0.008(2)
O31 0.010(2) 0.018(3) 0.011(2) 0.002(2) 0.0014(18) 0.0002(19)
O32 0.020(3) 0.018(3) 0.014(3) -0.002(2) -0.003(2) 0.002(2)
O33 0.023(3) 0.022(3) 0.012(3) -0.002(2) 0.000(2) 0.008(2)
O34 0.017(3) 0.023(3) 0.013(3) 0.000(2) 0.002(2) -0.004(2)
O35 0.014(2) 0.021(3) 0.015(3) 0.000(2) 0.0046(19) -0.003(2)
O36 0.018(3) 0.027(3) 0.016(3) -0.002(2) -0.002(2) 0.006(2)
O37 0.017(3) 0.017(3) 0.018(3) -0.001(2) -0.001(2) 0.000(2)
O38 0.020(3) 0.021(3) 0.020(3) -0.002(2) 0.001(2) 0.009(2)
O39 0.010(2) 0.016(3) 0.024(3) 0.004(2) -0.003(2) 0.0047(19)
O40 0.011(2) 0.027(3) 0.027(3) 0.010(2) 0.004(2) 0.000(2)
O41 0.015(2) 0.017(3) 0.027(3) 0.005(2) -0.007(2) 0.003(2)
O42 0.012(2) 0.025(3) 0.025(3) 0.009(2) 0.004(2) 0.001(2)
O43 0.013(2) 0.031(3) 0.023(3) -0.009(2) 0.000(2) 0.002(2)
O44 0.009(2) 0.016(2) 0.010(2) -0.0003(19) 0.0006(18) 0.0023(18)
O45 0.011(2) 0.011(2) 0.013(2) 0.0003(19) -0.0005(18) 0.0027(18)
O46 0.030(3) 0.011(2) 0.015(3) -0.001(2) -0.002(2) 0.003(2)
O47 0.011(2) 0.013(2) 0.012(2) 0.0014(19) 0.0006(18) 0.0010(18)
O48 0.017(3) 0.022(3) 0.017(3) -0.001(2) 0.001(2) 0.008(2)
O49 0.014(2) 0.019(3) 0.013(3) 0.002(2) 0.0044(19) 0.0035(19)
O50 0.016(2) 0.013(2) 0.013(2) 0.0005(19) -0.0020(19) 0.0017(19)
O51 0.021(3) 0.015(3) 0.025(3) 0.003(2) -0.001(2) -0.004(2)
O52 0.036(3) 0.013(3) 0.015(3) 0.004(2) -0.007(2) -0.005(2)
O53 0.019(3) 0.019(3) 0.014(3) 0.001(2) -0.004(2) -0.003(2)
O54 0.009(2) 0.013(2) 0.011(2) 0.0014(19) 0.0003(18) 0.0008(18)
O55 0.028(3) 0.011(3) 0.017(3) 0.003(2) 0.000(2) 0.003(2)
O56 0.021(3) 0.019(3) 0.015(3) 0.003(2) -0.002(2) 0.011(2)
O57 0.008(2) 0.013(2) 0.013(2) 0.0014(19) 0.0006(18) -0.0001(18)
O58 0.023(3) 0.025(3) 0.025(3) 0.006(2) -0.007(2) 0.008(2)
O60 0.031(3) 0.079(5) 0.024(3) 0.017(3) 0.012(3) 0.033(3)
O62 0.035(3) 0.017(3) 0.014(3) 0.001(2) -0.004(2) 0.001(2)
O63 0.019(3) 0.023(3) 0.025(3) 0.006(2) 0.010(2) -0.002(2)
O64 0.017(3) 0.042(3) 0.022(3) -0.011(3) 0.002(2) 0.004(2)
N1 0.080(7) 0.073(7) 0.072(7) 0.018(6) 0.005(6) -0.012(6)
N2 0.064(6) 0.083(7) 0.092(8) -0.051(6) -0.022(6) 0.036(6)
N3 0.069(6) 0.031(4) 0.038(5) 0.003(4) 0.028(4) -0.009(4)
N4 0.041(5) 0.046(5) 0.050(5) 0.021(4) 0.006(4) 0.008(4)
N5 0.030(4) 0.041(4) 0.035(4) 0.006(3) 0.011(3) 0.006(3)
N6 0.037(4) 0.029(4) 0.039(4) 0.003(3) 0.021(3) 0.004(3)
N7 0.030(4) 0.035(4) 0.015(3) -0.001(3) -0.002(3) -0.001(3)
N8 0.049(4) 0.032(4) 0.010(3) -0.002(3) -0.001(3) -0.015(3)
N9 0.146(12) 0.109(10) 0.069(8) 0.007(7) 0.021(8) -0.024(9)
N10 0.130(11) 0.105(9) 0.192(13) -0.127(9) -0.049(10) 0.052(8)
C1 0.108(9) 0.034(5) 0.028(5) -0.003(4) 0.025(6) -0.004(6)
C2 0.087(8) 0.063(7) 0.034(6) 0.000(5) 0.004(5) 0.040(6)
C3 0.045(5) 0.026(5) 0.041(5) 0.002(4) 0.001(4) 0.006(4)
C4 0.033(5) 0.032(5) 0.060(6) 0.020(4) 0.015(4) 0.017(4)
C5 0.043(5) 0.037(5) 0.050(6) -0.009(4) -0.007(4) 0.007(4)
C6 0.051(6) 0.026(5) 0.052(6) 0.004(4) 0.014(5) 0.002(4)
C7 0.032(5) 0.033(5) 0.022(4) -0.006(4) 0.001(3) 0.003(4)
C8 0.045(5) 0.036(5) 0.015(4) 0.003(4) -0.002(4) -0.005(4)
C9 0.115(9) 0.080(8) 0.039(6) 0.024(5) 0.036(6) 0.084(7)
C10 0.095(9) 0.065(8) 0.082(9) -0.005(7) 0.016(7) 0.029(7)

loop_
_atom_type_symbol
_atom_type_description
_atom_type_scat_dispersion_real
_atom_type_scat_dispersion_imag
_atom_type_scat_source
C C 0.0033 0.0016 'International Tables Vol C Tables 4.2.6.8 and 6.1.1.4'
N N 0.0061 0.0033 'International Tables Vol C Tables 4.2.6.8 and 6.1.1.4'
O O 0.0106 0.0060 'International Tables Vol C Tables 4.2.6.8 and 6.1.1.4'
Mo Mo -1.6832 0.6857 'International Tables Vol C Tables 4.2.6.8 and 6.1.1.4'
P P 0.1023 0.0942 'International Tables Vol C Tables 4.2.6.8 and 6.1.1.4'
Zn Zn 0.2839 1.4301 'International Tables Vol C Tables 4.2.6.8 and 6.1.1.4'
Na Na 0.0362 0.0249 'International Tables Vol C Tables 4.2.6.8 and 6.1.1.4'
H H 0.0000 0.0000 'International Tables Vol C Tables 4.2.6.8 and 6.1.1.4'

loop_
_geom_angle_atom_site_label_1
_geom_angle_atom_site_label_2
_geom_angle_atom_site_label_3
_geom_angle
_geom_angle_site_symmetry_1
_geom_angle_site_symmetry_3
O47 P1 O57 109.3(3) . .
O47 P1 O54 109.4(3) . .
O57 P1 O54 108.7(2) . .
O47 P1 O27 109.9(3) . .
O57 P1 O27 110.2(3) . .
O54 P1 O27 109.3(3) . .
O23 P2 O39 109.7(3) 1_655 .
O23 P2 O41 108.4(3) 1_655 .
O39 P2 O41 112.7(3) . .
O23 P2 O64 109.4(3) 1_655 .
O39 P2 O64 104.8(3) . .
O41 P2 O64 111.6(3) . .
O62 P3 O52 109.3(3) . .
O62 P3 O53 109.6(3) . .
O52 P3 O53 109.5(3) . .
O62 P3 O33 107.7(3) . .
O52 P3 O33 111.6(3) . .
O53 P3 O33 109.1(3) . .
O62 P3 Na3 71.4(2) . .
O52 P3 Na3 134.3(2) . .
O53 P3 Na3 39.9(2) . .
O33 P3 Na3 111.3(2) . .
O30 P4 O11 110.8(3) . .
O30 P4 O35 108.9(3) . .
O11 P4 O35 111.4(3) . .
O30 P4 O14 107.7(3) . .
O11 P4 O14 108.8(3) . .
O35 P4 O14 109.1(3) . .
O28 P5 O18 110.5(3) . .
O28 P5 O29 110.5(3) . .
O18 P5 O29 108.1(2) . .
O28 P5 O45 109.3(3) . .
O18 P5 O45 109.2(2) . .
O29 P5 O45 109.2(3) . .
O58 P6 O15 107.7(3) 1_455 .
O58 P6 O56 108.8(3) 1_455 .
O15 P6 O56 110.2(3) . .
O58 P6 O60 111.8(3) 1_455 .
O15 P6 O60 110.1(4) . .
O56 P6 O60 108.2(3) . .
O63 P7 O16 108.3(3) . .
O63 P7 O43 110.7(3) . .
O16 P7 O43 111.5(3) . .
O63 P7 O9 108.0(3) . .
O16 P7 O9 110.9(3) . .
O43 P7 O9 107.4(3) . .
O46 P8 O55 109.5(3) . .
O46 P8 O34 109.6(3) . .
O55 P8 O34 109.0(3) . .
O46 P8 O36 108.7(3) . .
O55 P8 O36 110.8(3) . .
O34 P8 O36 109.3(3) . .
O37 Mo1 O1 106.5(2) . .
O37 Mo1 O3 102.8(2) . .
O1 Mo1 O3 95.34(19) . .
O37 Mo1 O14 95.9(2) . .
O1 Mo1 O14 84.21(19) . .
O3 Mo1 O14 160.60(19) . .
O37 Mo1 O31 99.6(2) . .
O1 Mo1 O31 153.19(19) . .
O3 Mo1 O31 84.92(18) . .
O14 Mo1 O31 86.88(18) . .
O37 Mo1 O47 169.1(2) . .
O1 Mo1 O47 82.26(18) . .
O3 Mo1 O47 82.41(17) . .
O14 Mo1 O47 78.31(17) . .
O31 Mo1 O47 71.17(16) . .
O37 Mo1 Mo4 102.16(16) . .
O1 Mo1 Mo4 48.61(14) . .
O3 Mo1 Mo4 48.26(13) . .
O14 Mo1 Mo4 132.46(14) . .
O31 Mo1 Mo4 131.55(12) . .
O47 Mo1 Mo4 88.42(11) . .
O13 Mo2 O4 106.3(2) . .
O13 Mo2 O2 103.3(2) . .
O4 Mo2 O2 95.64(19) . .
O13 Mo2 O56 95.4(2) . .
O4 Mo2 O56 84.86(19) . .
O2 Mo2 O56 160.3(2) . .
O13 Mo2 O49 98.8(2) . .
O4 Mo2 O49 153.67(19) . .
O2 Mo2 O49 85.93(18) . .
O56 Mo2 O49 85.13(19) . .
O13 Mo2 O29 168.7(2) . .
O4 Mo2 O29 82.87(18) . .
O2 Mo2 O29 81.98(17) . .
O56 Mo2 O29 78.57(17) . .
O49 Mo2 O29 71.29(16) . .
O13 Mo2 Mo3 103.05(17) . .
O4 Mo2 Mo3 48.51(14) . .
O2 Mo2 Mo3 48.50(13) . .
O56 Mo2 Mo3 132.89(14) . .
O49 Mo2 Mo3 132.69(13) . .
O29 Mo2 Mo3 87.99(11) . .
O32 Mo3 O4 106.2(2) . .
O32 Mo3 O2 103.6(2) . .
O4 Mo3 O2 95.11(19) . .
O32 Mo3 O9 95.5(2) . .
O4 Mo3 O9 83.49(19) . .
O2 Mo3 O9 160.36(19) . .
O32 Mo3 O44 98.0(2) . .
O4 Mo3 O44 154.90(19) . .
O2 Mo3 O44 85.27(18) . .
O9 Mo3 O44 87.84(18) . .
O32 Mo3 O18 167.2(2) . .
O4 Mo3 O18 84.09(18) . .
O2 Mo3 O18 82.58(17) . .
O9 Mo3 O18 77.79(17) . .
O44 Mo3 O18 71.04(16) . .
O32 Mo3 Mo2 103.20(17) . .
O4 Mo3 Mo2 48.16(14) . .
O2 Mo3 Mo2 48.30(13) . .
O9 Mo3 Mo2 131.19(13) . .
O44 Mo3 Mo2 132.13(12) . .
O18 Mo3 Mo2 89.33(11) . .
O48 Mo4 O3 103.0(2) . .
O48 Mo4 O1 106.6(2) . .
O3 Mo4 O1 95.66(19) . .
O48 Mo4 O39 96.7(2) . .
O3 Mo4 O39 159.7(2) . .
O1 Mo4 O39 83.55(19) . .
O48 Mo4 O24 97.6(2) . .
O3 Mo4 O24 84.80(18) . .
O1 Mo4 O24 154.94(19) . .
O39 Mo4 O24 87.47(18) . .
O48 Mo4 O54 167.5(2) . .
O3 Mo4 O54 82.60(18) . .
O1 Mo4 O54 83.62(18) . .
O39 Mo4 O54 77.09(18) . .
O24 Mo4 O54 71.57(16) . .
O48 Mo4 Mo1 102.50(16) . .
O3 Mo4 Mo1 48.72(13) . .
O1 Mo4 Mo1 48.48(14) . .
O39 Mo4 Mo1 131.59(13) . .
O24 Mo4 Mo1 132.25(12) . .
O54 Mo4 Mo1 89.61(11) . .
O12 Mo5 O10 102.3(2) . .
O12 Mo5 O6 106.9(2) . .
O10 Mo5 O6 95.61(19) . .
O12 Mo5 O16 95.0(2) . .
O10 Mo5 O16 161.66(18) . .
O6 Mo5 O16 84.99(19) . .
O12 Mo5 O44 98.8(2) . .
O10 Mo5 O44 86.80(18) . .
O6 Mo5 O44 152.98(18) . .
O16 Mo5 O44 84.58(18) . .
O12 Mo5 O18 168.6(2) . .
O10 Mo5 O18 82.21(17) . .
O6 Mo5 O18 82.84(17) . .
O16 Mo5 O18 79.68(17) . .
O44 Mo5 O18 70.80(16) . .
O12 Mo5 Mo7 102.51(17) . .
O10 Mo5 Mo7 48.44(14) . .
O6 Mo5 Mo7 48.60(14) . .
O16 Mo5 Mo7 133.31(13) . .
O44 Mo5 Mo7 133.41(12) . .
O18 Mo5 Mo7 88.38(11) . .
O51 Mo6 O8 103.0(2) . .
O51 Mo6 O25 106.2(2) . .
O8 Mo6 O25 94.8(2) . .
O51 Mo6 O53 92.6(2) . .
O8 Mo6 O53 162.24(19) . .
O25 Mo6 O53 88.7(2) . .
O51 Mo6 O20 97.8(2) . .
O8 Mo6 O20 86.09(18) . .
O25 Mo6 O20 155.03(18) . .
O53 Mo6 O20 83.46(19) . .
O51 Mo6 O57 168.3(2) . .
O8 Mo6 O57 82.66(17) . .
O25 Mo6 O57 83.19(17) . .
O53 Mo6 O57 80.49(17) . .
O20 Mo6 O57 72.16(16) . .
O51 Mo6 Mo10 102.24(18) . .
O8 Mo6 Mo10 47.98(13) . .
O25 Mo6 Mo10 48.35(14) . .
O53 Mo6 Mo10 136.87(14) . .
O20 Mo6 Mo10 132.79(13) . .
O57 Mo6 Mo10 89.17(11) . .
O51 Mo6 Na3 50.38(19) . .
O8 Mo6 Na3 148.38(15) . .
O25 Mo6 Na3 108.13(15) . .
O53 Mo6 Na3 43.41(15) . .
O20 Mo6 Na3 82.01(14) . .
O57 Mo6 Na3 120.62(13) . .
Mo10 Mo6 Na3 142.04(6) . .
O22 Mo7 O10 103.4(2) . .
O22 Mo7 O6 106.1(2) . .
O10 Mo7 O6 95.17(19) . .
O22 Mo7 O36 95.7(2) . .
O10 Mo7 O36 159.78(19) . .
O6 Mo7 O36 85.7(2) . .
O22 Mo7 O50 97.7(2) . .
O10 Mo7 O50 84.36(18) . .
O6 Mo7 O50 155.61(18) . .
O36 Mo7 O50 86.65(19) . .
O22 Mo7 O45 167.3(2) . .
O10 Mo7 O45 82.12(17) . .
O6 Mo7 O45 84.52(17) . .
O36 Mo7 O45 77.84(18) . .
O50 Mo7 O45 71.24(16) . .
O22 Mo7 Mo5 102.65(19) . .
O10 Mo7 Mo5 48.10(13) . .
O6 Mo7 Mo5 48.49(14) . .
O36 Mo7 Mo5 133.64(15) . .
O50 Mo7 Mo5 131.27(13) . .
O45 Mo7 Mo5 89.54(11) . .
O38 Mo8 O5 103.5(2) . .
O38 Mo8 O7 105.7(2) . .
O5 Mo8 O7 95.4(2) . .
O38 Mo8 O33 95.4(2) . .
O5 Mo8 O33 159.43(19) . .
O7 Mo8 O33 87.1(2) . .
O38 Mo8 O20 97.5(2) . .
O5 Mo8 O20 84.25(18) . .
O7 Mo8 O20 156.16(18) . .
O33 Mo8 O20 85.35(19) . .
O38 Mo8 O57 167.3(2) . .
O5 Mo8 O57 82.02(17) . .
O7 Mo8 O57 84.89(18) . .
O33 Mo8 O57 77.86(18) . .
O20 Mo8 O57 71.43(16) . .
O38 Mo8 Mo9 102.82(18) . .
O5 Mo8 Mo9 48.25(13) . .
O7 Mo8 Mo9 48.47(14) . .
O33 Mo8 Mo9 134.93(15) . .
O20 Mo8 Mo9 131.33(13) . .
O57 Mo8 Mo9 89.42(11) . .
O17 Mo9 O5 101.8(2) . .
O17 Mo9 O7 107.0(2) . .
O5 Mo9 O7 95.05(19) . .
O17 Mo9 O35 94.8(2) . .
O5 Mo9 O35 161.91(19) . .
O7 Mo9 O35 86.90(19) . .
O17 Mo9 O31 97.8(2) . .
O5 Mo9 O31 86.71(18) . .
O7 Mo9 O31 154.08(19) . .
O35 Mo9 O31 83.85(18) . .
O17 Mo9 O47 168.6(2) . .
O5 Mo9 O47 82.25(17) . .
O7 Mo9 O47 83.00(18) . .
O35 Mo9 O47 80.14(17) . .
O31 Mo9 O47 71.60(17) . .
O17 Mo9 Mo8 102.48(17) . .
O5 Mo9 Mo8 48.07(14) . .
O7 Mo9 Mo8 48.30(13) . .
O35 Mo9 Mo8 134.90(14) . .
O31 Mo9 Mo8 133.12(12) . .
O47 Mo9 Mo8 88.17(11) . .
O42 Mo10 O8 101.7(2) . .
O42 Mo10 O25 106.7(2) . .
O8 Mo10 O25 94.73(19) . .
O42 Mo10 O41 93.9(2) . .
O8 Mo10 O41 162.97(19) . .
O25 Mo10 O41 87.4(2) . .
O42 Mo10 O24 98.5(2) . .
O8 Mo10 O24 87.17(18) . .
O25 Mo10 O24 153.69(18) . .
O41 Mo10 O24 83.59(19) . .
O42 Mo10 O54 169.5(2) . .
O8 Mo10 O54 82.18(17) . .
O25 Mo10 O54 82.48(17) . .
O41 Mo10 O54 81.35(18) . .
O24 Mo10 O54 71.76(16) . .
O42 Mo10 Mo6 101.57(18) . .
O8 Mo10 Mo6 47.90(14) . .
O25 Mo10 Mo6 48.31(14) . .
O41 Mo10 Mo6 135.56(15) . .
O24 Mo10 Mo6 133.49(12) . .
O54 Mo10 Mo6 88.28(11) . .
O26 Mo11 O19 102.4(2) . .
O26 Mo11 O21 106.2(2) . .
O19 Mo11 O21 95.7(2) . .
O26 Mo11 O34 91.9(2) . .
O19 Mo11 O34 162.52(19) . .
O21 Mo11 O34 89.9(2) . .
O26 Mo11 O50 98.8(2) . .
O19 Mo11 O50 86.27(18) . .
O21 Mo11 O50 153.86(19) . .
O34 Mo11 O50 81.52(19) . .
O26 Mo11 O45 169.2(2) . .
O19 Mo11 O45 82.37(17) . .
O21 Mo11 O45 82.80(18) . .
O34 Mo11 O45 81.94(17) . .
O50 Mo11 O45 71.60(16) . .
O26 Mo11 Mo12 101.99(17) . .
O19 Mo11 Mo12 48.39(13) . .
O21 Mo11 Mo12 48.72(15) . .
O34 Mo11 Mo12 138.51(14) . .
O50 Mo11 Mo12 133.06(13) . .
O45 Mo11 Mo12 88.45(11) . .
O26 Mo11 Na3 47.96(19) . 1_445
O19 Mo11 Na3 145.38(15) . 1_445
O21 Mo11 Na3 108.66(17) . 1_445
O34 Mo11 Na3 44.88(15) . 1_445
O50 Mo11 Na3 82.42(14) . 1_445
O45 Mo11 Na3 123.92(13) . 1_445
Mo12 Mo11 Na3 140.74(6) . 1_445
O40 Mo12 O19 102.0(2) . .
O40 Mo12 O21 106.8(2) . .
O19 Mo12 O21 95.7(2) . .
O40 Mo12 O15 95.5(2) . .
O19 Mo12 O15 161.54(19) . .
O21 Mo12 O15 84.7(2) . .
O40 Mo12 O49 96.7(2) . .
O19 Mo12 O49 86.81(19) . .
O21 Mo12 O49 155.20(19) . .
O15 Mo12 O49 85.35(19) . .
O40 Mo12 O29 167.4(2) . .
O19 Mo12 O29 82.79(17) . .
O21 Mo12 O29 84.08(18) . .
O15 Mo12 O29 78.89(17) . .
O49 Mo12 O29 71.73(16) . .
O40 Mo12 Mo11 102.17(19) . .
O19 Mo12 Mo11 48.45(14) . .
O21 Mo12 Mo11 48.70(14) . .
O15 Mo12 Mo11 133.07(14) . .
O49 Mo12 Mo11 133.96(13) . .
O29 Mo12 Mo11 89.73(11) . .
O55 Zn1 O28 128.4(2) . .
O55 Zn1 O30 107.4(2) . .
O28 Zn1 O30 98.9(2) . .
O55 Zn1 O23 103.7(2) . .
O28 Zn1 O23 102.0(2) . .
O30 Zn1 O23 117.4(2) . .
O52 Zn2 O63 109.6(2) . .
O52 Zn2 O58 101.2(2) . .
O63 Zn2 O58 116.0(2) . .
O52 Zn2 O27 124.1(2) . .
O63 Zn2 O27 105.6(2) . .
O58 Zn2 O27 100.5(2) . .
O8 Na1 O8 180.0 . 2_665
O8 Na1 O5 96.83(16) . .
O8 Na1 O5 83.17(16) 2_665 .
O8 Na1 O5 83.17(16) . 2_665
O8 Na1 O5 96.83(16) 2_665 2_665
O5 Na1 O5 180.00(16) . 2_665
O8 Na1 O3 96.59(16) . .
O8 Na1 O3 83.41(16) 2_665 .
O5 Na1 O3 96.76(16) . .
O5 Na1 O3 83.24(16) 2_665 .
O8 Na1 O3 83.41(16) . 2_665
O8 Na1 O3 96.59(16) 2_665 2_665
O5 Na1 O3 83.24(16) . 2_665
O5 Na1 O3 96.76(16) 2_665 2_665
O3 Na1 O3 180.000(1) . 2_665
O19 Na2 O19 180.0 2_556 .
O19 Na2 O10 83.13(16) 2_556 .
O19 Na2 O10 96.87(16) . .
O19 Na2 O10 96.87(16) 2_556 2_556
O19 Na2 O10 83.13(16) . 2_556
O10 Na2 O10 180.000(1) . 2_556
O19 Na2 O2 96.71(16) 2_556 2_556
O19 Na2 O2 83.29(16) . 2_556
O10 Na2 O2 82.42(16) . 2_556
O10 Na2 O2 97.58(16) 2_556 2_556
O19 Na2 O2 83.29(16) 2_556 .
O19 Na2 O2 96.71(16) . .
O10 Na2 O2 97.58(16) . .
O10 Na2 O2 82.42(16) 2_556 .
O2 Na2 O2 180.0 2_556 .
O1W Na3 O2W 174.7(3) . .
O1W Na3 O53 88.3(2) . .
O2W Na3 O53 96.6(2) . .
O1W Na3 O34 90.6(2) . 1_665
O2W Na3 O34 84.4(2) . 1_665
O53 Na3 O34 178.3(2) . 1_665
O1W Na3 O26 91.0(2) . 1_665
O2W Na3 O26 88.5(2) . 1_665
O53 Na3 O26 116.7(2) . 1_665
O34 Na3 O26 64.64(17) 1_665 1_665
O1W Na3 O51 87.0(2) . .
O2W Na3 O51 93.4(2) . .
O53 Na3 O51 63.77(17) . .
O34 Na3 O51 114.8(2) 1_665 .
O26 Na3 O51 178.0(2) 1_665 .
O1W Na3 P3 81.6(2) . .
O2W Na3 P3 103.8(2) . .
O53 Na3 P3 24.29(13) . .
O34 Na3 P3 156.67(19) 1_665 .
O26 Na3 P3 93.41(16) 1_665 .
O51 Na3 P3 86.85(14) . .
O1W Na3 Mo11 95.59(19) . 1_665
O2W Na3 Mo11 81.52(18) . 1_665
O53 Na3 Mo11 144.8(2) . 1_665
O34 Na3 Mo11 36.67(12) 1_665 1_665
O26 Na3 Mo11 28.56(11) 1_665 1_665
O51 Na3 Mo11 151.17(18) . 1_665
P3 Na3 Mo11 121.96(13) . 1_665
O1W Na3 Mo6 82.22(18) . .
O2W Na3 Mo6 100.62(19) . .
O53 Na3 Mo6 35.89(13) . .
O34 Na3 Mo6 142.55(19) 1_665 .
O26 Na3 Mo6 151.52(18) 1_665 .
O51 Na3 Mo6 28.58(11) . .
P3 Na3 Mo6 58.29(6) . .
Mo11 Na3 Mo6 177.76(12) 1_665 .
Mo1 O1 Mo4 82.91(18) . .
Mo2 O2 Mo3 83.21(17) . .
Mo2 O2 Na2 132.3(2) . .
Mo3 O2 Na2 131.4(2) . .
Mo4 O3 Mo1 83.03(18) . .
Mo4 O3 Na1 132.1(2) . .
Mo1 O3 Na1 131.9(2) . .
Mo2 O4 Mo3 83.33(19) . .
Mo8 O5 Mo9 83.68(17) . .
Mo8 O5 Na1 133.4(2) . .
Mo9 O5 Na1 132.0(2) . .
Mo5 O6 Mo7 82.91(18) . .
Mo8 O7 Mo9 83.23(19) . .
Mo6 O8 Mo10 84.12(18) . .
Mo6 O8 Na1 132.8(2) . .
Mo10 O8 Na1 132.7(2) . .
P7 O9 Mo3 127.4(3) . .
Mo5 O10 Mo7 83.46(17) . .
Mo5 O10 Na2 131.5(2) . .
Mo7 O10 Na2 133.2(2) . .
P4 O14 Mo1 127.6(3) . .
P6 O15 Mo12 132.2(3) . .
P7 O16 Mo5 131.7(3) . .
P5 O18 Mo3 125.9(2) . .
P5 O18 Mo5 126.2(3) . .
Mo3 O18 Mo5 101.78(17) . .
Mo12 O19 Mo11 83.16(18) . .
Mo12 O19 Na2 132.8(2) . .
Mo11 O19 Na2 132.5(2) . .
Mo6 O20 Mo8 113.9(2) . .
Mo11 O21 Mo12 82.58(19) . .
P2 O23 Zn1 130.5(3) 1_455 .
Mo10 O24 Mo4 114.2(2) . .
Mo6 O25 Mo10 83.34(19) . .
Mo11 O26 Na3 103.5(2) . 1_445
P1 O27 Zn2 123.8(3) . .
P5 O28 Zn1 124.5(3) . .
P5 O29 Mo12 125.0(3) . .
P5 O29 Mo2 126.9(2) . .
Mo12 O29 Mo2 101.72(17) . .
P4 O30 Zn1 144.9(3) . .
Mo9 O31 Mo1 115.1(2) . .
P3 O33 Mo8 136.7(3) . .
P8 O34 Mo11 134.7(3) . .
P8 O34 Na3 120.7(3) . 1_445
Mo11 O34 Na3 98.4(2) . 1_445
P4 O35 Mo9 131.7(3) . .
P8 O36 Mo7 136.8(3) . .
P2 O39 Mo4 132.5(3) . .
P2 O41 Mo10 136.3(3) . .
Mo5 O44 Mo3 114.8(2) . .
P5 O45 Mo11 126.1(2) . .
P5 O45 Mo7 125.0(2) . .
Mo11 O45 Mo7 102.23(17) . .
P1 O47 Mo9 126.6(3) . .
P1 O47 Mo1 125.5(3) . .
Mo9 O47 Mo1 100.63(17) . .
Mo12 O49 Mo2 114.0(2) . .
Mo11 O50 Mo7 113.6(2) . .
Mo6 O51 Na3 101.0(2) . .
P3 O52 Zn2 141.0(3) . .
P3 O53 Mo6 134.4(3) . .
P3 O53 Na3 115.9(3) . .
Mo6 O53 Na3 100.7(2) . .
P1 O54 Mo4 125.3(2) . .
P1 O54 Mo10 126.9(3) . .
Mo4 O54 Mo10 101.17(17) . .
P8 O55 Zn1 138.5(3) . .
P6 O56 Mo2 131.7(3) . .
P1 O57 Mo6 125.9(2) . .
P1 O57 Mo8 125.3(2) . .
Mo6 O57 Mo8 101.31(17) . .
P6 O58 Zn2 146.3(4) 1_655 .
P7 O63 Zn2 134.2(3) . .
C2 C1 N1 113.7(9) . .
C1 C2 N2 108.6(9) . .
C4 C3 N3 109.1(7) . .
N4 C4 C3 111.0(7) . .
N5 C5 C6 113.0(8) . .
C5 C6 N6 115.5(8) . .
N7 C7 C7 110.1(8) . 2_666
N8 C8 C8 110.7(9) . 2_775
N9 C9 C10 105.4(11) . .
N10 C10 C9 100.5(12) . .

loop_
_geom_bond_atom_site_label_1
_geom_bond_atom_site_label_2
_geom_bond_distance
_geom_bond_site_symmetry_2
P1 O47 1.535(5) .
P1 O57 1.541(5) .
P1 O54 1.542(5) .
P1 O27 1.545(5) .
P2 O23 1.513(5) 1_655
P2 O39 1.524(5) .
P2 O41 1.527(5) .
P2 O64 1.550(5) .
P3 O62 1.519(5) .
P3 O52 1.528(5) .
P3 O53 1.546(5) .
P3 O33 1.551(5) .
P3 Na3 3.383(4) .
P4 O30 1.518(5) .
P4 O11 1.534(5) .
P4 O35 1.545(5) .
P4 O14 1.547(5) .
P5 O28 1.523(5) .
P5 O18 1.539(5) .
P5 O29 1.540(4) .
P5 O45 1.544(5) .
P6 O58 1.525(5) 1_455
P6 O15 1.527(5) .
P6 O56 1.528(5) .
P6 O60 1.545(6) .
P7 O63 1.523(5) .
P7 O16 1.533(5) .
P7 O43 1.537(5) .
P7 O9 1.542(5) .
P8 O46 1.517(5) .
P8 O55 1.528(5) .
P8 O34 1.543(5) .
P8 O36 1.551(5) .
Mo1 O37 1.680(5) .
Mo1 O1 1.955(5) .
Mo1 O3 1.962(4) .
Mo1 O14 2.079(5) .
Mo1 O31 2.126(5) .
Mo1 O47 2.323(5) .
Mo1 Mo4 2.5914(8) .
Mo2 O13 1.685(5) .
Mo2 O4 1.950(5) .
Mo2 O2 1.955(4) .
Mo2 O56 2.098(5) .
Mo2 O49 2.118(5) .
Mo2 O29 2.301(4) .
Mo2 Mo3 2.6002(8) .
Mo3 O32 1.682(5) .
Mo3 O4 1.961(5) .
Mo3 O2 1.961(5) .
Mo3 O9 2.079(5) .
Mo3 O44 2.121(4) .
Mo3 O18 2.291(4) .
Mo4 O48 1.685(5) .
Mo4 O3 1.948(4) .
Mo4 O1 1.959(5) .
Mo4 O39 2.078(5) .
Mo4 O24 2.123(5) .
Mo4 O54 2.293(4) .
Mo5 O12 1.688(4) .
Mo5 O10 1.944(4) .
Mo5 O6 1.958(5) .
Mo5 O16 2.085(5) .
Mo5 O44 2.114(4) .
Mo5 O18 2.308(4) .
Mo5 Mo7 2.5953(8) .
Mo6 O51 1.680(5) .
Mo6 O8 1.945(5) .
Mo6 O25 1.961(5) .
Mo6 O53 2.056(5) .
Mo6 O20 2.111(5) .
Mo6 O57 2.301(4) .
Mo6 Mo10 2.6078(8) .
Mo6 Na3 3.446(3) .
Mo7 O22 1.682(5) .
Mo7 O10 1.955(5) .
Mo7 O6 1.962(5) .
Mo7 O36 2.056(5) .
Mo7 O50 2.135(5) .
Mo7 O45 2.301(4) .
Mo8 O38 1.681(5) .
Mo8 O5 1.950(5) .
Mo8 O7 1.959(5) .
Mo8 O33 2.046(5) .
Mo8 O20 2.143(4) .
Mo8 O57 2.310(4) .
Mo8 Mo9 2.6055(8) .
Mo9 O17 1.685(5) .
Mo9 O5 1.956(4) .
Mo9 O7 1.964(5) .
Mo9 O35 2.084(5) .
Mo9 O31 2.107(5) .
Mo9 O47 2.318(4) .
Mo10 O42 1.684(5) .
Mo10 O8 1.948(4) .
Mo10 O25 1.962(5) .
Mo10 O41 2.062(5) .
Mo10 O24 2.104(5) .
Mo10 O54 2.299(4) .
Mo11 O26 1.680(5) .
Mo11 O19 1.949(5) .
Mo11 O21 1.959(5) .
Mo11 O34 2.063(5) .
Mo11 O50 2.132(5) .
Mo11 O45 2.286(4) .
Mo11 Mo12 2.5861(8) .
Mo11 Na3 3.417(3) 1_445
Mo12 O40 1.684(5) .
Mo12 O19 1.947(4) .
Mo12 O21 1.960(5) .
Mo12 O15 2.078(5) .
Mo12 O49 2.117(5) .
Mo12 O29 2.280(4) .
Zn1 O55 1.892(5) .
Zn1 O28 1.948(5) .
Zn1 O30 1.949(5) .
Zn1 O23 1.969(5) .
Zn2 O52 1.879(5) .
Zn2 O63 1.946(5) .
Zn2 O58 1.954(5) .
Zn2 O27 1.961(5) .
Na1 O8 2.239(4) .
Na1 O8 2.239(4) 2_665
Na1 O5 2.288(4) .
Na1 O5 2.288(4) 2_665
Na1 O3 2.353(5) .
Na1 O3 2.353(5) 2_665
Na2 O19 2.265(4) 2_556
Na2 O19 2.265(4) .
Na2 O10 2.302(4) .
Na2 O10 2.302(4) 2_556
Na2 O2 2.329(5) 2_556
Na2 O2 2.329(5) .
Na3 O1W 2.358(7) .
Na3 O2W 2.360(7) .
Na3 O53 2.410(6) .
Na3 O34 2.437(6) 1_665
Na3 O26 2.609(6) 1_665
Na3 O51 2.704(6) .
Na3 Mo11 3.417(3) 1_665
O23 P2 1.513(5) 1_455
O26 Na3 2.609(6) 1_445
O34 Na3 2.437(6) 1_445
O58 P6 1.525(5) 1_655
N1 C1 1.438(14) .
N2 C2 1.581(14) .
N3 C3 1.549(12) .
N4 C4 1.519(11) .
N5 C5 1.452(12) .
N6 C6 1.493(12) .
N7 C7 1.488(10) .
N8 C8 1.476(10) .
N9 C9 1.338(18) .
N10 C10 1.519(16) .
C1 C2 1.428(16) .
C3 C4 1.526(12) .
C5 C6 1.462(13) .
C7 C7 1.503(16) 2_666
C8 C8 1.531(15) 2_775
C9 C10 1.586(16) .
